data_2224083
loop_
_publ_author_name
'Baba, Ibrahim'
'Nik Intan, Nik Ismail'
'Yamin, Bohari M.'
'Ng, Seik Weng'

_publ_section_title
;(2,2'-Bipyridine-\k^2^<i>N</i>,<i>N</i>')bis(<i>N</i>-ethyl-<i>N</i>-phenyldithiocarbamato-\k^2^<i>S</i>,<i>S</i>')cadmium(II)
 chloroform solvate
;
_journal_coeditor_code XU2633
_journal_issue 11
_journal_name_full 'Acta Crystallographica Section E'
_journal_page_first m1364
_journal_paper_doi 10.1107/S1600536809041294
_journal_volume 65
_journal_year 2009
_chemical_formula_iupac '[Cd (C9 H10 N S2)2 (C10 H8 N2)], C H Cl3'
_chemical_formula_moiety 'C28 H28 Cd N4 S4, C H Cl3'
_chemical_formula_sum 'C29 H29 Cd Cl3 N4 S4'
_chemical_formula_weight 780.55
_chemical_name_systematic
;
(2,2'-Bipyridine-\k^2^<i>N</i>,<i>N</i>')bis(<i>N</i>-ethyl-<i>N</i>-
phenyldithiocarbamato-\k^2^<i>S</i>,<i>S</i>')cadmium(II) chloroform
solvate
;
_space_group_IT_number 14
_symmetry_cell_setting monoclinic
_symmetry_space_group_name_Hall '-P 2ybc'
_symmetry_space_group_name_H-M 'P 1 21/c 1'
_atom_sites_solution_hydrogens geom
_atom_sites_solution_primary direct
_atom_sites_solution_secondary difmap
_audit_creation_method SHELXL-97
_cell_angle_alpha 90.00
_cell_angle_beta 99.620(5)
_cell_angle_gamma 90.00
_cell_formula_units_Z 4
_cell_length_a 7.1911(6)
_cell_length_b 27.752(3)
_cell_length_c 17.1907(16)
_cell_measurement_reflns_used 2492
_cell_measurement_temperature 293(2)
_cell_measurement_theta_max 20.1
_cell_measurement_theta_min 2.5
_cell_volume 3382.5(6)
_computing_cell_refinement 'SAINT (Bruker, 2000)'
_computing_data_collection 'SMART (Bruker, 2000)'
_computing_data_reduction 'SAINT (Bruker, 2000)'
_computing_molecular_graphics 'X-SEED (Barbour, 2001)'
_computing_publication_material 'publCIF (Westrip, 2009)'
_computing_structure_refinement 'SHELXL97 (Sheldrick, 2008)'
_computing_structure_solution 'SHELXS97 (Sheldrick, 2008)'
_diffrn_ambient_temperature 293(2)
_diffrn_detector_area_resol_mean 8.33
_diffrn_measured_fraction_theta_full 1.000
_diffrn_measured_fraction_theta_max 1.000
_diffrn_measurement_device_type 'Bruker SMART APEX'
_diffrn_measurement_method '\f and \w'
_diffrn_radiation_monochromator graphite
_diffrn_radiation_source 'fine-focus sealed tube'
_diffrn_radiation_type MoK\a
_diffrn_radiation_wavelength 0.71073
_diffrn_reflns_av_R_equivalents 0.0562
_diffrn_reflns_av_sigmaI/netI 0.0603
_diffrn_reflns_limit_h_max 8
_diffrn_reflns_limit_h_min -8
_diffrn_reflns_limit_k_max 33
_diffrn_reflns_limit_k_min -27
_diffrn_reflns_limit_l_max 20
_diffrn_reflns_limit_l_min -20
_diffrn_reflns_number 18956
_diffrn_reflns_theta_full 25.00
_diffrn_reflns_theta_max 25.00
_diffrn_reflns_theta_min 1.41
_diffrn_standards_decay_% 0
_diffrn_standards_interval_count 0
_diffrn_standards_interval_time 0
_diffrn_standards_number 0
_exptl_absorpt_coefficient_mu 1.156
_exptl_absorpt_correction_T_max 0.9885
_exptl_absorpt_correction_T_min 0.7770
_exptl_absorpt_correction_type multi-scan
_exptl_absorpt_process_details '(SADABS; Sheldrick, 1996)'
_exptl_crystal_colour Yellow
_exptl_crystal_density_diffrn 1.533
_exptl_crystal_density_method 'not measured'
_exptl_crystal_description Plate
_exptl_crystal_F_000 1576
_exptl_crystal_size_max 0.23
_exptl_crystal_size_mid 0.06
_exptl_crystal_size_min 0.01
_refine_diff_density_max 0.848
_refine_diff_density_min -0.722
_refine_ls_extinction_method none
_refine_ls_goodness_of_fit_ref 1.306
_refine_ls_hydrogen_treatment constr
_refine_ls_matrix_type full
_refine_ls_number_parameters 358
_refine_ls_number_reflns 5964
_refine_ls_number_restraints 76
_refine_ls_restrained_S_all 1.321
_refine_ls_R_factor_all 0.0972
_refine_ls_R_factor_gt 0.0697
_refine_ls_shift/su_max 0.001
_refine_ls_shift/su_mean 0.001
_refine_ls_structure_factor_coef Fsqd
_refine_ls_weighting_details 'calc w=1/[\s^2^(Fo^2^)+(0.05P)^2^+5.00P] where P=(Fo^2^+2Fc^2^)/3'
_refine_ls_weighting_scheme calc
_refine_ls_wR_factor_gt 0.1602
_refine_ls_wR_factor_ref 0.1701
_reflns_number_gt 4307
_reflns_number_total 5964
_reflns_threshold_expression I>2\s(I)
_cod_data_source_file xu2633.cif
_cod_data_source_block I
_cod_depositor_comments
;
The following automatic conversions were performed:
'_symmetry_cell_setting' value 'Monoclinic' changed to 'monoclinic'
according to '/home/saulius/struct/CIF-dictionaries/cif_core.dic'
dictionary named 'cif_core.dic' version 2.4.1 from
2010-06-29.

'_exptl_absorpt_correction_type' value 'Multi-scan' changed
to 'multi-scan' according to
'/home/saulius/struct/CIF-dictionaries/cif_core.dic' dictionary named
'cif_core.dic' version 2.4.1 from 2010-06-29.

Automatic conversion script
Id: cif_fix_enum 1527 2010-12-29 10:47:43Z saulius 

The following automatic conversions were performed:

'_symmetry_cell_setting' value 'Monoclinic' changed to 'monoclinic'
according to /home/saulius/struct/CIF-dictionaries/cif_core.dic
dictionary named 'cif_core.dic' version 2.4.1 from
2010-06-29.

'_exptl_absorpt_correction_type' value 'Multi-scan'
changed to 'multi-scan' according to
/home/saulius/struct/CIF-dictionaries/cif_core.dic dictionary named
'cif_core.dic' version 2.4.1 from 2010-06-29.

Automatic conversion script
Id: cif_fix_values 1715 2011-07-08 13:25:40Z adriana 
;
_cod_original_sg_symbol_H-M 'P 21/c'
_cod_database_code 2224083
_cod_database_fobs_code 2224083

loop_
_symmetry_equiv_pos_as_xyz
'x, y, z'
'-x, y+1/2, -z+1/2'
'-x, -y, -z'
'x, -y-1/2, z-1/2'

loop_
_atom_site_type_symbol
_atom_site_label
_atom_site_fract_x
_atom_site_fract_y
_atom_site_fract_z
_atom_site_U_iso_or_equiv
_atom_site_adp_type
_atom_site_calc_flag
_atom_site_refinement_flags
_atom_site_occupancy
_atom_site_disorder_assembly
_atom_site_disorder_group
Cd Cd1 0.64381(8) 0.753688(19) 0.52186(3) 0.0473(2) Uani d . 1 . .
Cl Cl1 0.484(3) 0.6172(12) 0.3411(19) 0.163(3) Uani d PDU 0.50 A 1
Cl Cl2 0.3864(15) 0.5394(4) 0.4309(8) 0.201(4) Uani d PDU 0.50 A 1
Cl Cl3 0.7627(15) 0.5707(5) 0.4502(9) 0.219(4) Uani d PDU 0.50 A 1
Cl Cl1' 0.479(3) 0.6169(12) 0.3297(19) 0.163(3) Uani d PDU 0.50 B 2
Cl Cl2' 0.2584(15) 0.5496(5) 0.3957(8) 0.201(4) Uani d PDU 0.50 B 2
Cl Cl3' 0.6405(16) 0.5623(5) 0.4624(9) 0.219(4) Uani d PDU 0.50 B 2
S S1 0.6020(3) 0.84105(7) 0.57280(13) 0.0553(5) Uani d . 1 . .
S S2 0.9794(3) 0.80367(8) 0.55465(14) 0.0620(6) Uani d . 1 . .
S S3 0.3644(3) 0.69545(9) 0.55197(13) 0.0648(6) Uani d . 1 . .
S S4 0.7601(3) 0.68697(8) 0.63055(13) 0.0603(6) Uani d . 1 . .
N N1 0.9189(8) 0.8918(2) 0.6032(5) 0.069(2) Uani d D 1 . .
N N2 0.4809(7) 0.6337(2) 0.6669(4) 0.0562(17) Uani d D 1 . .
N N3 0.7617(8) 0.7162(2) 0.4173(3) 0.0520(16) Uani d . 1 . .
N N4 0.4490(8) 0.7698(2) 0.3965(3) 0.0485(15) Uani d . 1 . .
C C1 0.8430(10) 0.8488(3) 0.5790(4) 0.0511(19) Uani d . 1 . .
C C2 1.1238(10) 0.8984(4) 0.6258(9) 0.142(6) Uani d D 1 . .
H H2A 1.1532 0.9172 0.6738 0.170 Uiso calc R 1 . .
H H2B 1.1876 0.8675 0.6337 0.170 Uiso calc R 1 . .
C C3 1.179(2) 0.9245(6) 0.5578(9) 0.190(8) Uani d D 1 . .
H H3A 1.3126 0.9306 0.5680 0.285 Uiso calc R 1 . .
H H3B 1.1126 0.9546 0.5505 0.285 Uiso calc R 1 . .
H H3C 1.1486 0.9053 0.5110 0.285 Uiso calc R 1 . .
C C4 0.8064(7) 0.93085(18) 0.6236(4) 0.066(2) Uani d G 1 . .
C C5 0.7457(9) 0.9666(2) 0.5687(3) 0.082(3) Uani d G 1 . .
H H5 0.7698 0.9639 0.5173 0.098 Uiso calc R 1 . .
C C6 0.6491(8) 1.0065(2) 0.5904(5) 0.089(3) Uani d G 1 . .
H H6 0.6085 1.0304 0.5536 0.107 Uiso calc R 1 . .
C C7 0.6131(8) 1.0105(2) 0.6671(5) 0.096(4) Uani d G 1 . .
H H7 0.5484 1.0372 0.6816 0.115 Uiso calc R 1 . .
C C8 0.6738(10) 0.9748(3) 0.7220(4) 0.106(4) Uani d G 1 . .
H H8 0.6497 0.9775 0.7734 0.127 Uiso calc R 1 . .
C C9 0.7704(9) 0.9349(2) 0.7003(4) 0.092(3) Uani d G 1 . .
H H9 0.8110 0.9110 0.7371 0.110 Uiso calc R 1 . .
C C10 0.5316(9) 0.6685(3) 0.6205(4) 0.0444(17) Uani d . 1 . .
C C11 0.2868(9) 0.6185(3) 0.6667(5) 0.074(3) Uani d D 1 . .
H H11A 0.2024 0.6449 0.6486 0.089 Uiso calc R 1 . .
H H11B 0.2707 0.6105 0.7201 0.089 Uiso calc R 1 . .
C C12 0.2348(17) 0.5758(3) 0.6147(7) 0.109(4) Uani d D 1 . .
H H12A 0.1066 0.5668 0.6163 0.164 Uiso calc R 1 . .
H H12B 0.3168 0.5493 0.6328 0.164 Uiso calc R 1 . .
H H12C 0.2477 0.5837 0.5615 0.164 Uiso calc R 1 . .
C C13 0.6215(7) 0.61172(18) 0.7254(3) 0.0520(19) Uani d G 1 . .
C C14 0.6465(8) 0.62834(18) 0.8028(3) 0.065(2) Uani d G 1 . .
H H14 0.5752 0.6541 0.8160 0.078 Uiso calc R 1 . .
C C15 0.7781(9) 0.6064(2) 0.8604(3) 0.084(3) Uani d G 1 . .
H H15 0.7948 0.6175 0.9121 0.101 Uiso calc R 1 . .
C C16 0.8846(8) 0.5679(2) 0.8406(4) 0.093(3) Uani d G 1 . .
H H16 0.9726 0.5532 0.8792 0.112 Uiso calc R 1 . .
C C17 0.8596(8) 0.5513(2) 0.7633(4) 0.090(3) Uani d G 1 . .
H H17 0.9309 0.5255 0.7501 0.108 Uiso calc R 1 . .
C C18 0.7281(9) 0.5732(2) 0.7057(3) 0.076(3) Uani d G 1 . .
H H18 0.7114 0.5621 0.6540 0.092 Uiso calc R 1 . .
C C19 0.9258(11) 0.6929(3) 0.4302(5) 0.071(3) Uani d . 1 . .
H H19 0.9829 0.6873 0.4821 0.085 Uiso calc R 1 . .
C C20 1.0139(13) 0.6769(4) 0.3707(6) 0.082(3) Uani d . 1 . .
H H20 1.1280 0.6605 0.3822 0.098 Uiso calc R 1 . .
C C21 0.9331(13) 0.6851(3) 0.2945(6) 0.073(3) Uani d . 1 . .
H H21 0.9920 0.6752 0.2530 0.088 Uiso calc R 1 . .
C C22 0.7648(13) 0.7082(3) 0.2806(5) 0.067(2) Uani d . 1 . .
H H22 0.7058 0.7136 0.2290 0.080 Uiso calc R 1 . .
C C23 0.6803(10) 0.7236(3) 0.3425(4) 0.0488(18) Uani d . 1 . .
C C24 0.4952(10) 0.7492(3) 0.3318(4) 0.0512(18) Uani d . 1 . .
C C25 0.3768(12) 0.7501(3) 0.2588(5) 0.064(2) Uani d . 1 . .
H H25 0.4117 0.7350 0.2151 0.077 Uiso calc R 1 . .
C C26 0.2083(14) 0.7738(4) 0.2528(6) 0.080(3) Uani d . 1 . .
H H26 0.1269 0.7751 0.2048 0.096 Uiso calc R 1 . .
C C27 0.1606(12) 0.7954(4) 0.3178(7) 0.081(3) Uani d . 1 . .
H H27 0.0460 0.8114 0.3149 0.098 Uiso calc R 1 . .
C C28 0.2842(11) 0.7932(3) 0.3876(5) 0.063(2) Uani d . 1 . .
H H28 0.2518 0.8089 0.4312 0.076 Uiso calc R 1 . .
C C29 0.5297(17) 0.5900(6) 0.4329(14) 0.117(6) Uani d PDU 0.50 A 1
H H29 0.5059 0.6125 0.4741 0.141 Uiso calc PR 0.50 A 1
C C29' 0.4379(19) 0.5918(6) 0.4173(13) 0.117(6) Uani d PD 0.50 B 2
H H29' 0.4021 0.6168 0.4522 0.141 Uiso calc PR 0.50 B 2

loop_
_atom_site_aniso_label
_atom_site_aniso_U_11
_atom_site_aniso_U_22
_atom_site_aniso_U_33
_atom_site_aniso_U_12
_atom_site_aniso_U_13
_atom_site_aniso_U_23
Cd1 0.0559(3) 0.0480(3) 0.0360(3) -0.0026(3) 0.0020(2) -0.0005(3)
Cl1 0.184(4) 0.141(3) 0.178(6) -0.006(3) 0.071(3) -0.005(4)
Cl2 0.221(7) 0.174(5) 0.217(7) -0.039(6) 0.063(6) 0.007(5)
Cl3 0.225(7) 0.212(6) 0.208(6) 0.018(6) 0.000(6) -0.007(5)
Cl1' 0.184(4) 0.141(3) 0.178(6) -0.006(3) 0.071(3) -0.005(4)
Cl2' 0.221(7) 0.174(5) 0.217(7) -0.039(6) 0.063(6) 0.007(5)
Cl3' 0.225(7) 0.212(6) 0.208(6) 0.018(6) 0.000(6) -0.007(5)
S1 0.0463(10) 0.0549(12) 0.0626(13) -0.0009(9) 0.0029(9) -0.0126(10)
S2 0.0562(12) 0.0569(12) 0.0749(15) 0.0013(10) 0.0168(11) -0.0120(11)
S3 0.0468(11) 0.0820(15) 0.0588(13) -0.0022(11) -0.0107(10) 0.0217(11)
S4 0.0455(10) 0.0728(14) 0.0572(13) -0.0096(10) -0.0072(9) 0.0204(11)
N1 0.041(4) 0.056(4) 0.113(6) -0.005(3) 0.017(4) -0.025(4)
N2 0.044(3) 0.064(4) 0.056(4) -0.005(3) -0.002(3) 0.013(3)
N3 0.050(4) 0.065(4) 0.037(4) 0.001(3) -0.003(3) -0.010(3)
N4 0.049(3) 0.055(4) 0.039(4) 0.002(3) 0.001(3) 0.004(3)
C1 0.055(4) 0.054(5) 0.044(4) -0.004(4) 0.006(4) -0.008(4)
C2 0.138(12) 0.066(7) 0.254(19) -0.006(7) 0.127(13) -0.033(9)
C3 0.109(11) 0.182(18) 0.27(2) 0.035(12) 0.010(14) -0.054(17)
C4 0.051(5) 0.059(5) 0.086(7) -0.016(4) 0.004(5) -0.019(5)
C5 0.066(6) 0.079(7) 0.095(8) 0.006(5) -0.005(5) -0.028(6)
C6 0.061(6) 0.075(7) 0.120(10) 0.003(5) -0.017(6) -0.030(6)
C7 0.073(6) 0.061(6) 0.154(12) -0.008(5) 0.018(7) -0.039(7)
C8 0.114(9) 0.077(8) 0.136(11) -0.005(7) 0.050(8) -0.044(8)
C9 0.101(8) 0.059(6) 0.123(10) -0.005(6) 0.039(7) -0.008(6)
C10 0.044(4) 0.054(4) 0.032(4) 0.000(3) -0.002(3) 0.000(3)
C11 0.064(5) 0.080(6) 0.076(7) -0.003(5) 0.006(5) 0.014(5)
C12 0.114(9) 0.097(8) 0.114(10) -0.028(7) 0.012(8) -0.003(7)
C13 0.055(4) 0.046(4) 0.057(5) -0.001(4) 0.013(4) 0.012(4)
C14 0.082(6) 0.052(5) 0.058(5) 0.003(4) -0.001(5) 0.003(4)
C15 0.098(7) 0.085(7) 0.060(6) -0.011(6) -0.013(5) 0.012(5)
C16 0.079(7) 0.103(8) 0.092(8) 0.018(6) -0.004(6) 0.038(7)
C17 0.073(6) 0.096(8) 0.102(8) 0.038(6) 0.017(6) 0.032(7)
C18 0.088(6) 0.087(7) 0.058(6) 0.022(6) 0.023(5) 0.010(5)
C19 0.056(5) 0.099(7) 0.054(5) 0.018(5) -0.005(4) -0.009(5)
C20 0.058(5) 0.094(7) 0.091(8) 0.021(5) 0.005(5) -0.021(6)
C21 0.070(6) 0.085(7) 0.066(6) -0.008(5) 0.017(5) -0.026(5)
C22 0.085(6) 0.075(6) 0.040(5) -0.006(5) 0.008(4) -0.005(4)
C23 0.053(4) 0.052(4) 0.039(4) -0.013(4) -0.001(4) -0.004(3)
C24 0.057(4) 0.048(4) 0.047(4) -0.013(4) 0.006(4) 0.009(4)
C25 0.067(5) 0.068(5) 0.050(5) -0.005(5) -0.013(4) 0.007(4)
C26 0.069(6) 0.094(7) 0.068(7) -0.010(6) -0.018(5) 0.013(6)
C27 0.046(5) 0.084(7) 0.108(9) 0.008(5) -0.005(5) 0.017(6)
C28 0.051(5) 0.061(5) 0.077(6) 0.005(4) 0.010(4) 0.012(4)
C29 0.126(11) 0.105(8) 0.121(9) 0.009(8) 0.022(9) 0.010(7)
C29' 0.126(11) 0.105(8) 0.121(9) 0.009(8) 0.022(9) 0.010(7)

loop_
_atom_type_symbol
_atom_type_description
_atom_type_scat_dispersion_real
_atom_type_scat_dispersion_imag
_atom_type_scat_source
C C 0.0033 0.0016 'International Tables Vol C Tables 4.2.6.8 and 6.1.1.4'
H H 0.0000 0.0000 'International Tables Vol C Tables 4.2.6.8 and 6.1.1.4'
N N 0.0061 0.0033 'International Tables Vol C Tables 4.2.6.8 and 6.1.1.4'
S S 0.1246 0.1234 'International Tables Vol C Tables 4.2.6.8 and 6.1.1.4'
Cl Cl 0.1484 0.1585 'International Tables Vol C Tables 4.2.6.8 and 6.1.1.4'
Cd Cd -0.8075 1.2024 'International Tables Vol C Tables 4.2.6.8 and 6.1.1.4'

loop_
_geom_angle_atom_site_label_1
_geom_angle_atom_site_label_2
_geom_angle_atom_site_label_3
_geom_angle_site_symmetry_1
_geom_angle_site_symmetry_3
_geom_angle
_geom_angle_publ_flag
N3 Cd1 N4 . . 68.2(2) ?
N3 Cd1 S1 . . 137.94(17) ?
N4 Cd1 S1 . . 92.60(15) ?
N3 Cd1 S4 . . 96.75(16) ?
N4 Cd1 S4 . . 145.52(15) ?
S1 Cd1 S4 . . 116.75(7) ?
N3 Cd1 S3 . . 104.88(16) ?
N4 Cd1 S3 . . 86.69(15) ?
S1 Cd1 S3 . . 111.16(7) ?
S4 Cd1 S3 . . 66.76(6) ?
N3 Cd1 S2 . . 87.94(15) ?
N4 Cd1 S2 . . 116.60(15) ?
S1 Cd1 S2 . . 67.08(6) ?
S4 Cd1 S2 . . 92.56(7) ?
S3 Cd1 S2 . . 156.49(7) ?
C1 S1 Cd1 . . 88.0(3) ?
C1 S2 Cd1 . . 84.2(3) ?
C10 S3 Cd1 . . 86.2(3) ?
C10 S4 Cd1 . . 87.3(2) ?
C1 N1 C4 . . 122.0(6) ?
C1 N1 C2 . . 121.8(7) ?
C4 N1 C2 . . 115.1(7) ?
C10 N2 C13 . . 119.5(5) ?
C10 N2 C11 . . 124.2(6) ?
C13 N2 C11 . . 116.1(6) ?
C19 N3 C23 . . 118.0(7) ?
C19 N3 Cd1 . . 120.6(5) ?
C23 N3 Cd1 . . 120.7(5) ?
C28 N4 C24 . . 116.8(7) ?
C28 N4 Cd1 . . 124.3(5) ?
C24 N4 Cd1 . . 118.4(5) ?
N1 C1 S2 . . 120.8(6) ?
N1 C1 S1 . . 118.5(6) ?
S2 C1 S1 . . 120.7(4) ?
C3 C2 N1 . . 104.0(11) ?
C3 C2 H2A . . 111.0 ?
N1 C2 H2A . . 111.0 ?
C3 C2 H2B . . 111.0 ?
N1 C2 H2B . . 111.0 ?
H2A C2 H2B . . 109.0 ?
C2 C3 H3A . . 109.5 ?
C2 C3 H3B . . 109.5 ?
H3A C3 H3B . . 109.5 ?
C2 C3 H3C . . 109.5 ?
H3A C3 H3C . . 109.5 ?
H3B C3 H3C . . 109.5 ?
C5 C4 C9 . . 120.0 ?
C5 C4 N1 . . 120.0(6) ?
C9 C4 N1 . . 119.8(6) ?
C6 C5 C4 . . 120.0 ?
C6 C5 H5 . . 120.0 ?
C4 C5 H5 . . 120.0 ?
C5 C6 C7 . . 120.0 ?
C5 C6 H6 . . 120.0 ?
C7 C6 H6 . . 120.0 ?
C8 C7 C6 . . 120.0 ?
C8 C7 H7 . . 120.0 ?
C6 C7 H7 . . 120.0 ?
C9 C8 C7 . . 120.0 ?
C9 C8 H8 . . 120.0 ?
C7 C8 H8 . . 120.0 ?
C8 C9 C4 . . 120.0 ?
C8 C9 H9 . . 120.0 ?
C4 C9 H9 . . 120.0 ?
N2 C10 S4 . . 120.7(5) ?
N2 C10 S3 . . 119.7(5) ?
S4 C10 S3 . . 119.6(4) ?
N2 C11 C12 . . 112.0(7) ?
N2 C11 H11A . . 109.2 ?
C12 C11 H11A . . 109.2 ?
N2 C11 H11B . . 109.2 ?
C12 C11 H11B . . 109.2 ?
H11A C11 H11B . . 107.9 ?
C11 C12 H12A . . 109.5 ?
C11 C12 H12B . . 109.5 ?
H12A C12 H12B . . 109.5 ?
C11 C12 H12C . . 109.5 ?
H12A C12 H12C . . 109.5 ?
H12B C12 H12C . . 109.5 ?
C14 C13 C18 . . 120.0 ?
C14 C13 N2 . . 119.5(5) ?
C18 C13 N2 . . 120.5(5) ?
C13 C14 C15 . . 120.0 ?
C13 C14 H14 . . 120.0 ?
C15 C14 H14 . . 120.0 ?
C14 C15 C16 . . 120.0 ?
C14 C15 H15 . . 120.0 ?
C16 C15 H15 . . 120.0 ?
C17 C16 C15 . . 120.0 ?
C17 C16 H16 . . 120.0 ?
C15 C16 H16 . . 120.0 ?
C16 C17 C18 . . 120.0 ?
C16 C17 H17 . . 120.0 ?
C18 C17 H17 . . 120.0 ?
C17 C18 C13 . . 120.0 ?
C17 C18 H18 . . 120.0 ?
C13 C18 H18 . . 120.0 ?
N3 C19 C20 . . 122.8(8) ?
N3 C19 H19 . . 118.6 ?
C20 C19 H19 . . 118.6 ?
C19 C20 C21 . . 119.4(8) ?
C19 C20 H20 . . 120.3 ?
C21 C20 H20 . . 120.3 ?
C22 C21 C20 . . 118.2(9) ?
C22 C21 H21 . . 120.9 ?
C20 C21 H21 . . 120.9 ?
C21 C22 C23 . . 120.5(8) ?
C21 C22 H22 . . 119.8 ?
C23 C22 H22 . . 119.8 ?
N3 C23 C22 . . 121.1(7) ?
N3 C23 C24 . . 115.5(7) ?
C22 C23 C24 . . 123.4(7) ?
N4 C24 C25 . . 122.7(8) ?
N4 C24 C23 . . 116.1(6) ?
C25 C24 C23 . . 121.2(7) ?
C26 C25 C24 . . 118.5(9) ?
C26 C25 H25 . . 120.8 ?
C24 C25 H25 . . 120.8 ?
C27 C26 C25 . . 119.4(9) ?
C27 C26 H26 . . 120.3 ?
C25 C26 H26 . . 120.3 ?
C26 C27 C28 . . 118.9(9) ?
C26 C27 H27 . . 120.5 ?
C28 C27 H27 . . 120.5 ?
N4 C28 C27 . . 123.7(9) ?
N4 C28 H28 . . 118.2 ?
C27 C28 H28 . . 118.2 ?
Cl1 C29 Cl3 . . 108.6(8) ?
Cl1 C29 Cl2 . . 108.2(7) ?
Cl3 C29 Cl2 . . 107.8(7) ?
Cl1 C29 H29 . . 110.7 ?
Cl3 C29 H29 . . 110.7 ?
Cl2 C29 H29 . . 110.7 ?
Cl1' C29' Cl2' . . 108.3(7) ?
Cl1' C29' Cl3' . . 109.0(8) ?
Cl2' C29' Cl3' . . 108.5(7) ?
Cl1' C29' H29' . . 110.3 ?
Cl2' C29' H29' . . 110.3 ?
Cl3' C29' H29' . . 110.3 ?

loop_
_geom_bond_atom_site_label_1
_geom_bond_atom_site_label_2
_geom_bond_site_symmetry_2
_geom_bond_distance
_geom_bond_publ_flag
Cd1 N3 . 2.355(6) ?
Cd1 N4 . 2.408(6) ?
Cd1 S1 . 2.612(2) ?
Cd1 S4 . 2.664(2) ?
Cd1 S3 . 2.696(2) ?
Cd1 S2 . 2.759(2) ?
Cl1 C29 . 1.731(9) ?
Cl2 C29 . 1.740(9) ?
Cl3 C29 . 1.737(9) ?
Cl1' C29' . 1.730(9) ?
Cl2' C29' . 1.736(9) ?
Cl3' C29' . 1.736(9) ?
S1 C1 . 1.731(8) ?
S2 C1 . 1.686(8) ?
S3 C10 . 1.709(7) ?
S4 C10 . 1.703(7) ?
N1 C1 . 1.350(9) ?
N1 C4 . 1.430(7) ?
N1 C2 . 1.471(5) ?
N2 C10 . 1.341(9) ?
N2 C13 . 1.438(7) ?
N2 C11 . 1.458(5) ?
N3 C19 . 1.332(10) ?
N3 C23 . 1.335(9) ?
N4 C28 . 1.338(9) ?
N4 C24 . 1.341(10) ?
C2 C3 . 1.486(5) ?
C2 H2A . 0.9700 ?
C2 H2B . 0.9700 ?
C3 H3A . 0.9600 ?
C3 H3B . 0.9600 ?
C3 H3C . 0.9600 ?
C4 C5 . 1.3900 ?
C4 C9 . 1.3900 ?
C5 C6 . 1.3900 ?
C5 H5 . 0.9300 ?
C6 C7 . 1.3900 ?
C6 H6 . 0.9300 ?
C7 C8 . 1.3900 ?
C7 H7 . 0.9300 ?
C8 C9 . 1.3900 ?
C8 H8 . 0.9300 ?
C9 H9 . 0.9300 ?
C11 C12 . 1.493(5) ?
C11 H11A . 0.9700 ?
C11 H11B . 0.9700 ?
C12 H12A . 0.9600 ?
C12 H12B . 0.9600 ?
C12 H12C . 0.9600 ?
C13 C14 . 1.3900 ?
C13 C18 . 1.3900 ?
C14 C15 . 1.3900 ?
C14 H14 . 0.9300 ?
C15 C16 . 1.3900 ?
C15 H15 . 0.9300 ?
C16 C17 . 1.3900 ?
C16 H16 . 0.9300 ?
C17 C18 . 1.3900 ?
C17 H17 . 0.9300 ?
C18 H18 . 0.9300 ?
C19 C20 . 1.363(12) ?
C19 H19 . 0.9300 ?
C20 C21 . 1.362(13) ?
C20 H20 . 0.9300 ?
C21 C22 . 1.354(12) ?
C21 H21 . 0.9300 ?
C22 C23 . 1.379(11) ?
C22 H22 . 0.9300 ?
C23 C24 . 1.493(11) ?
C24 C25 . 1.394(11) ?
C25 C26 . 1.367(13) ?
C25 H25 . 0.9300 ?
C26 C27 . 1.362(14) ?
C26 H26 . 0.9300 ?
C27 C28 . 1.370(12) ?
C27 H27 . 0.9300 ?
C28 H28 . 0.9300 ?
C29 H29 . 0.9800 ?
C29' H29' . 0.9800 ?

loop_
_geom_torsion_atom_site_label_1
_geom_torsion_atom_site_label_2
_geom_torsion_atom_site_label_3
_geom_torsion_atom_site_label_4
_geom_torsion_site_symmetry_1
_geom_torsion_site_symmetry_2
_geom_torsion_site_symmetry_3
_geom_torsion_site_symmetry_4
_geom_torsion
_geom_torsion_publ_flag
N3 Cd1 S1 C1 . . . . -57.8(3) ?
N4 Cd1 S1 C1 . . . . -117.5(3) ?
S4 Cd1 S1 C1 . . . . 81.3(3) ?
S3 Cd1 S1 C1 . . . . 155.1(3) ?
S2 Cd1 S1 C1 . . . . 0.4(3) ?
N3 Cd1 S2 C1 . . . . 144.9(3) ?
N4 Cd1 S2 C1 . . . . 80.6(3) ?
S1 Cd1 S2 C1 . . . . -0.4(3) ?
S4 Cd1 S2 C1 . . . . -118.5(3) ?
S3 Cd1 S2 C1 . . . . -91.0(3) ?
N3 Cd1 S3 C10 . . . . 92.9(3) ?
N4 Cd1 S3 C10 . . . . 159.3(3) ?
S1 Cd1 S3 C10 . . . . -109.2(3) ?
S4 Cd1 S3 C10 . . . . 1.9(3) ?
S2 Cd1 S3 C10 . . . . -28.2(3) ?
N3 Cd1 S4 C10 . . . . -105.2(3) ?
N4 Cd1 S4 C10 . . . . -44.4(4) ?
S1 Cd1 S4 C10 . . . . 101.0(3) ?
S3 Cd1 S4 C10 . . . . -1.9(3) ?
S2 Cd1 S4 C10 . . . . 166.6(3) ?
N4 Cd1 N3 C19 . . . . 174.9(7) ?
S1 Cd1 N3 C19 . . . . 106.6(6) ?
S4 Cd1 N3 C19 . . . . -37.2(6) ?
S3 Cd1 N3 C19 . . . . -104.9(6) ?
S2 Cd1 N3 C19 . . . . 55.1(6) ?
N4 Cd1 N3 C23 . . . . 4.6(5) ?
S1 Cd1 N3 C23 . . . . -63.6(6) ?
S4 Cd1 N3 C23 . . . . 152.5(5) ?
S3 Cd1 N3 C23 . . . . 84.8(5) ?
S2 Cd1 N3 C23 . . . . -115.2(5) ?
N3 Cd1 N4 C28 . . . . 174.0(6) ?
S1 Cd1 N4 C28 . . . . -44.5(6) ?
S4 Cd1 N4 C28 . . . . 105.0(6) ?
S3 Cd1 N4 C28 . . . . 66.5(6) ?
S2 Cd1 N4 C28 . . . . -110.1(6) ?
N3 Cd1 N4 C24 . . . . 2.5(5) ?
S1 Cd1 N4 C24 . . . . 144.0(5) ?
S4 Cd1 N4 C24 . . . . -66.4(6) ?
S3 Cd1 N4 C24 . . . . -104.9(5) ?
S2 Cd1 N4 C24 . . . . 78.4(5) ?
C4 N1 C1 S2 . . . . 179.5(6) ?
C2 N1 C1 S2 . . . . -13.4(13) ?
C4 N1 C1 S1 . . . . 0.0(11) ?
C2 N1 C1 S1 . . . . 167.1(8) ?
Cd1 S2 C1 N1 . . . . -178.8(7) ?
Cd1 S2 C1 S1 . . . . 0.7(4) ?
Cd1 S1 C1 N1 . . . . 178.8(7) ?
Cd1 S1 C1 S2 . . . . -0.7(5) ?
C1 N1 C2 C3 . . . . 104.8(12) ?
C4 N1 C2 C3 . . . . -87.3(12) ?
C1 N1 C4 C5 . . . . -97.3(8) ?
C2 N1 C4 C5 . . . . 94.8(9) ?
C1 N1 C4 C9 . . . . 87.7(8) ?
C2 N1 C4 C9 . . . . -80.2(9) ?
C9 C4 C5 C6 . . . . 0.0 ?
N1 C4 C5 C6 . . . . -175.0(5) ?
C4 C5 C6 C7 . . . . 0.0 ?
C5 C6 C7 C8 . . . . 0.0 ?
C6 C7 C8 C9 . . . . 0.0 ?
C7 C8 C9 C4 . . . . 0.0 ?
C5 C4 C9 C8 . . . . 0.0 ?
N1 C4 C9 C8 . . . . 175.0(5) ?
C13 N2 C10 S4 . . . . -0.1(10) ?
C11 N2 C10 S4 . . . . 174.8(6) ?
C13 N2 C10 S3 . . . . -178.9(5) ?
C11 N2 C10 S3 . . . . -4.0(10) ?
Cd1 S4 C10 N2 . . . . -175.7(6) ?
Cd1 S4 C10 S3 . . . . 3.1(4) ?
Cd1 S3 C10 N2 . . . . 175.7(6) ?
Cd1 S3 C10 S4 . . . . -3.1(4) ?
C10 N2 C11 C12 . . . . 95.3(10) ?
C13 N2 C11 C12 . . . . -89.6(9) ?
C10 N2 C13 C14 . . . . 96.2(7) ?
C11 N2 C13 C14 . . . . -79.1(7) ?
C10 N2 C13 C18 . . . . -85.7(7) ?
C11 N2 C13 C18 . . . . 98.9(7) ?
C18 C13 C14 C15 . . . . 0.0 ?
N2 C13 C14 C15 . . . . 178.1(5) ?
C13 C14 C15 C16 . . . . 0.0 ?
C14 C15 C16 C17 . . . . 0.0 ?
C15 C16 C17 C18 . . . . 0.0 ?
C16 C17 C18 C13 . . . . 0.0 ?
C14 C13 C18 C17 . . . . 0.0 ?
N2 C13 C18 C17 . . . . -178.0(5) ?
C23 N3 C19 C20 . . . . 0.7(13) ?
Cd1 N3 C19 C20 . . . . -169.8(7) ?
N3 C19 C20 C21 . . . . 0.5(15) ?
C19 C20 C21 C22 . . . . -1.4(15) ?
C20 C21 C22 C23 . . . . 1.2(14) ?
C19 N3 C23 C22 . . . . -0.9(11) ?
Cd1 N3 C23 C22 . . . . 169.6(6) ?
C19 N3 C23 C24 . . . . 179.0(7) ?
Cd1 N3 C23 C24 . . . . -10.4(8) ?
C21 C22 C23 N3 . . . . 0.0(13) ?
C21 C22 C23 C24 . . . . 180.0(7) ?
C28 N4 C24 C25 . . . . -2.2(11) ?
Cd1 N4 C24 C25 . . . . 169.9(6) ?
C28 N4 C24 C23 . . . . 179.4(6) ?
Cd1 N4 C24 C23 . . . . -8.5(8) ?
N3 C23 C24 N4 . . . . 12.3(9) ?
C22 C23 C24 N4 . . . . -167.7(7) ?
N3 C23 C24 C25 . . . . -166.1(7) ?
C22 C23 C24 C25 . . . . 13.8(11) ?
N4 C24 C25 C26 . . . . 1.1(12) ?
C23 C24 C25 C26 . . . . 179.4(8) ?
C24 C25 C26 C27 . . . . -0.3(14) ?
C25 C26 C27 C28 . . . . 0.6(15) ?
C24 N4 C28 C27 . . . . 2.5(12) ?
Cd1 N4 C28 C27 . . . . -169.0(7) ?
C26 C27 C28 N4 . . . . -1.8(14) ?
